data_7029838
loop_
_publ_author_name
'Xue, Li-Ping'
'Chang, Xin-Hong'
'Li, Shi-Hui'
'Ma, Lu-Fang'
'Wang, Li-Ya'

_publ_section_title
;
 The structural diversity and photoluminescent properties of cadmium
 thiophenedicarboxylate coordination polymers.
;
_journal_issue 19
_journal_name_full 'Dalton transactions (Cambridge, England : 2003)'
_journal_page_first 7219
_journal_page_last 7226
_journal_paper_doi 10.1039/c4dt00211c
_journal_volume 43
_journal_year 2014
_chemical_formula_sum 'C16 H16 Cd N4 O4 S'
_chemical_formula_weight 472.79
_chemical_name_systematic
; 
 ? 
;
_space_group_IT_number 15
_symmetry_cell_setting monoclinic
_symmetry_space_group_name_Hall '-C 2yc'
_symmetry_space_group_name_H-M 'C 1 2/c 1'
_atom_sites_solution_hydrogens geom
_atom_sites_solution_primary direct
_atom_sites_solution_secondary difmap
_audit_creation_method SHELXL-97
_cell_angle_alpha 90.00
_cell_angle_beta 103.428(2)
_cell_angle_gamma 90.00
_cell_formula_units_Z 4
_cell_length_a 15.539(3)
_cell_length_b 8.9486(15)
_cell_length_c 13.056(2)
_cell_measurement_reflns_used 2958
_cell_measurement_temperature 296(2)
_cell_measurement_theta_max 28.19
_cell_measurement_theta_min 2.65
_cell_volume 1765.8(5)
_computing_cell_refinement 'Bruker SMART'
_computing_data_collection 'Bruker SMART'
_computing_data_reduction 'Bruker SAINT'
_computing_molecular_graphics 'Bruker SHELXTL'
_computing_publication_material 'Bruker SHELXTL'
_computing_structure_refinement 'SHELXL-97 (Sheldrick, 1997)'
_computing_structure_solution 'SHELXS-97 (Sheldrick, 1990)'
_diffrn_ambient_temperature 296(2)
_diffrn_measured_fraction_theta_full 0.992
_diffrn_measured_fraction_theta_max 0.992
_diffrn_measurement_device_type 'CCD area detector'
_diffrn_measurement_method 'phi and omega scans'
_diffrn_radiation_monochromator graphite
_diffrn_radiation_source 'fine-focus sealed tube'
_diffrn_radiation_type MoK\a
_diffrn_radiation_wavelength 0.71073
_diffrn_reflns_av_R_equivalents 0.0181
_diffrn_reflns_av_unetI/netI 0.0238
_diffrn_reflns_limit_h_max 18
_diffrn_reflns_limit_h_min -18
_diffrn_reflns_limit_k_max 10
_diffrn_reflns_limit_k_min -10
_diffrn_reflns_limit_l_max 15
_diffrn_reflns_limit_l_min -10
_diffrn_reflns_number 3887
_diffrn_reflns_theta_full 25.50
_diffrn_reflns_theta_max 25.50
_diffrn_reflns_theta_min 2.65
_diffrn_standards_decay_% 0
_diffrn_standards_interval_count 0
_diffrn_standards_interval_time 0
_diffrn_standards_number 0
_exptl_absorpt_coefficient_mu 1.385
_exptl_absorpt_correction_T_max 0.7322
_exptl_absorpt_correction_T_min 0.6212
_exptl_absorpt_correction_type multi-scan
_exptl_absorpt_process_details sadabs
_exptl_crystal_colour yellow
_exptl_crystal_density_diffrn 1.778
_exptl_crystal_density_method 'not measured'
_exptl_crystal_description block
_exptl_crystal_F_000 944
_exptl_crystal_size_max 0.38
_exptl_crystal_size_mid 0.32
_exptl_crystal_size_min 0.24
_refine_diff_density_max 0.209
_refine_diff_density_min -0.468
_refine_diff_density_rms 0.076
_refine_ls_extinction_method none
_refine_ls_goodness_of_fit_ref 1.033
_refine_ls_hydrogen_treatment constr
_refine_ls_matrix_type full
_refine_ls_number_parameters 120
_refine_ls_number_reflns 1630
_refine_ls_number_restraints 0
_refine_ls_restrained_S_all 1.033
_refine_ls_R_factor_all 0.0219
_refine_ls_R_factor_gt 0.0196
_refine_ls_shift/su_max 0.000
_refine_ls_shift/su_mean 0.000
_refine_ls_structure_factor_coef Fsqd
_refine_ls_weighting_details 'calc w=1/[\s^2^(Fo^2^)+(0.0264P)^2^+1.8282P] where P=(Fo^2^+2Fc^2^)/3'
_refine_ls_weighting_scheme calc
_refine_ls_wR_factor_gt 0.0492
_refine_ls_wR_factor_ref 0.0509
_reflns_number_gt 1495
_reflns_number_total 1630
_reflns_threshold_expression >2sigma(I)
_cod_data_source_file c4dt00211c2.cif
_cod_data_source_block 945062
_cod_depositor_comments
;
The following automatic conversions were performed:

'_symmetry_cell_setting' value 'Monoclinic' changed to 'monoclinic'
according to
/usr/data/users/saulius/crontab/automatic-downloads/rss-feeds/RSC/lib/dictionaries/cif_core.dic
dictionary named 'cif_core.dic' version 2.4.2 from 2011-04-26.

Automatic conversion script
Id: cif_fix_values 2281 2013-09-26 08:29:07Z andrius 

 Adding full bibliography for
 ./tmp-cod-update-bibliographies-12899/cifs/7029838.cif.
;
_cod_original_cell_volume 1765.9(5)
_cod_original_sg_symbol_H-M C2/c
_cod_database_code 7029838

loop_
_symmetry_equiv_pos_as_xyz
'x, y, z'
'-x, y, -z+1/2'
'x+1/2, y+1/2, z'
'-x+1/2, y+1/2, -z+1/2'
'-x, -y, -z'
'x, -y, z-1/2'
'-x+1/2, -y+1/2, -z'
'x+1/2, -y+1/2, z-1/2'

loop_
_atom_site_label
_atom_site_type_symbol
_atom_site_fract_x
_atom_site_fract_y
_atom_site_fract_z
_atom_site_U_iso_or_equiv
_atom_site_adp_type
_atom_site_occupancy
_atom_site_symmetry_multiplicity
_atom_site_calc_flag
_atom_site_refinement_flags
Cd1 Cd 0.5000 0.0000 0.0000 0.02257(9) Uani 1 2 d S
S1 S 0.5000 0.65251(8) -0.2500 0.0377(2) Uani 1 2 d S
O1 O 0.54864(9) 0.13440(15) -0.13520(10) 0.0269(3) Uani 1 1 d .
O2 O 0.45582(9) 0.24871(15) -0.05552(11) 0.0311(3) Uani 1 1 d .
N1 N 0.71376(11) 0.12040(19) 0.27058(13) 0.0291(4) Uani 1 1 d .
N2 N 0.61787(11) 0.08987(19) 0.11866(13) 0.0275(4) Uani 1 1 d .
C1 C 0.50003(12) 0.2445(2) -0.12485(14) 0.0213(4) Uani 1 1 d .
C2 C 0.49660(12) 0.3771(2) -0.19590(15) 0.0222(4) Uani 1 1 d .
C3 C 0.49355(16) 0.5193(2) -0.15789(19) 0.0306(5) Uani 1 1 d .
H3 H 0.4886 0.5410 -0.0898 0.037 Uiso 1 1 calc R
C4 C 0.63721(13) 0.0574(2) 0.22023(15) 0.0252(4) Uani 1 1 d .
H4 H 0.6021 -0.0018 0.2527 0.030 Uiso 1 1 calc R
C5 C 0.68587(15) 0.1803(3) 0.10368(18) 0.0386(5) Uani 1 1 d .
H5 H 0.6902 0.2218 0.0398 0.046 Uiso 1 1 calc R
C6 C 0.74529(15) 0.1991(3) 0.19668(18) 0.0417(6) Uani 1 1 d .
H6 H 0.7973 0.2545 0.2082 0.050 Uiso 1 1 calc R
C7 C 0.75140(14) 0.1152(3) 0.38496(16) 0.0354(5) Uani 1 1 d .
H7A H 0.8151 0.1040 0.3977 0.042 Uiso 1 1 calc R
H7B H 0.7282 0.0284 0.4141 0.042 Uiso 1 1 calc R
C8 C 0.73048(15) 0.2540(3) 0.44084(16) 0.0361(5) Uani 1 1 d .
H8A H 0.6668 0.2657 0.4280 0.043 Uiso 1 1 calc R
H8B H 0.7540 0.3409 0.4123 0.043 Uiso 1 1 calc R

loop_
_atom_site_aniso_label
_atom_site_aniso_U_11
_atom_site_aniso_U_22
_atom_site_aniso_U_33
_atom_site_aniso_U_23
_atom_site_aniso_U_13
_atom_site_aniso_U_12
Cd1 0.02818(13) 0.02107(13) 0.01543(13) 0.00209(7) -0.00112(9) -0.00365(7)
S1 0.0646(5) 0.0169(3) 0.0308(4) 0.000 0.0093(4) 0.000
O1 0.0382(7) 0.0236(7) 0.0196(7) 0.0023(6) 0.0083(6) 0.0076(6)
O2 0.0411(8) 0.0284(8) 0.0271(8) 0.0049(6) 0.0148(7) 0.0059(6)
N1 0.0319(9) 0.0320(9) 0.0201(9) -0.0031(7) -0.0008(7) -0.0074(7)
N2 0.0309(8) 0.0292(9) 0.0201(9) -0.0001(7) 0.0011(7) -0.0075(7)
C1 0.0269(9) 0.0207(9) 0.0140(9) -0.0004(7) 0.0000(7) -0.0019(7)
C2 0.0267(9) 0.0207(10) 0.0176(10) -0.0002(8) 0.0016(8) -0.0001(8)
C3 0.0470(13) 0.0227(11) 0.0222(12) -0.0016(8) 0.0081(10) 0.0018(9)
C4 0.0286(9) 0.0263(10) 0.0191(10) -0.0008(8) 0.0022(8) -0.0061(8)
C5 0.0451(12) 0.0453(13) 0.0252(12) 0.0027(10) 0.0081(10) -0.0186(10)
C6 0.0393(12) 0.0508(14) 0.0327(13) -0.0003(11) 0.0037(10) -0.0244(11)
C7 0.0384(11) 0.0396(12) 0.0216(11) -0.0024(9) -0.0063(9) -0.0019(9)
C8 0.0388(11) 0.0429(13) 0.0218(12) -0.0040(10) -0.0027(9) -0.0027(10)

loop_
_atom_type_symbol
_atom_type_description
_atom_type_scat_dispersion_real
_atom_type_scat_dispersion_imag
_atom_type_scat_source
C C 0.0033 0.0016 'International Tables Vol C Tables 4.2.6.8 and 6.1.1.4'
H H 0.0000 0.0000 'International Tables Vol C Tables 4.2.6.8 and 6.1.1.4'
N N 0.0061 0.0033 'International Tables Vol C Tables 4.2.6.8 and 6.1.1.4'
O O 0.0106 0.0060 'International Tables Vol C Tables 4.2.6.8 and 6.1.1.4'
S S 0.1246 0.1234 'International Tables Vol C Tables 4.2.6.8 and 6.1.1.4'
Cd Cd -0.8075 1.2024 'International Tables Vol C Tables 4.2.6.8 and 6.1.1.4'

loop_
_geom_angle_atom_site_label_1
_geom_angle_atom_site_label_2
_geom_angle_atom_site_label_3
_geom_angle
_geom_angle_site_symmetry_1
_geom_angle_site_symmetry_3
N2 Cd1 N2 180.00(13) 5_655 .
N2 Cd1 O2 90.38(6) 5_655 5_655
N2 Cd1 O2 89.62(6) . 5_655
N2 Cd1 O2 89.62(6) 5_655 .
N2 Cd1 O2 90.38(6) . .
O2 Cd1 O2 180.00(7) 5_655 .
N2 Cd1 O1 91.02(5) 5_655 .
N2 Cd1 O1 88.98(5) . .
O2 Cd1 O1 124.92(4) 5_655 .
O2 Cd1 O1 55.08(4) . .
N2 Cd1 O1 88.98(5) 5_655 5_655
N2 Cd1 O1 91.02(5) . 5_655
O2 Cd1 O1 55.08(4) 5_655 5_655
O2 Cd1 O1 124.92(4) . 5_655
O1 Cd1 O1 180.00(8) . 5_655
N2 Cd1 C1 90.67(6) 5_655 5_655
N2 Cd1 C1 89.33(6) . 5_655
O2 Cd1 C1 27.44(5) 5_655 5_655
O2 Cd1 C1 152.56(5) . 5_655
O1 Cd1 C1 152.32(5) . 5_655
O1 Cd1 C1 27.68(5) 5_655 5_655
C3 S1 C3 91.79(15) 2_654 .
C1 O1 Cd1 90.80(11) . .
C1 O2 Cd1 91.39(11) . .
C4 N1 C6 106.95(17) . .
C4 N1 C7 125.56(17) . .
C6 N1 C7 127.30(17) . .
C4 N2 C5 105.54(17) . .
C4 N2 Cd1 124.74(13) . .
C5 N2 Cd1 129.65(14) . .
O2 C1 O1 122.56(17) . .
O2 C1 C2 118.37(16) . .
O1 C1 C2 119.05(16) . .
C3 C2 C2 111.81(12) . 2_654
C3 C2 C1 120.65(18) . .
C2 C2 C1 127.34(10) 2_654 .
C2 C3 S1 112.29(17) . .
C2 C3 H3 123.9 . .
S1 C3 H3 123.9 . .
N2 C4 N1 111.58(17) . .
N2 C4 H4 124.2 . .
N1 C4 H4 124.2 . .
C6 C5 N2 109.32(19) . .
C6 C5 H5 125.3 . .
N2 C5 H5 125.3 . .
C5 C6 N1 106.61(18) . .
C5 C6 H6 126.7 . .
N1 C6 H6 126.7 . .
N1 C7 C8 112.56(18) . .
N1 C7 H7A 109.1 . .
C8 C7 H7A 109.1 . .
N1 C7 H7B 109.1 . .
C8 C7 H7B 109.1 . .
H7A C7 H7B 107.8 . .
C7 C8 C8 111.7(2) . 7_656
C7 C8 H8A 109.3 . .
C8 C8 H8A 109.3 7_656 .
C7 C8 H8B 109.3 . .
C8 C8 H8B 109.3 7_656 .
H8A C8 H8B 107.9 . .

loop_
_geom_bond_atom_site_label_1
_geom_bond_atom_site_label_2
_geom_bond_distance
_geom_bond_site_symmetry_2
Cd1 N2 2.2547(16) 5_655
Cd1 N2 2.2547(16) .
Cd1 O2 2.3914(14) 5_655
Cd1 O2 2.3914(14) .
Cd1 O1 2.3986(13) .
Cd1 O1 2.3986(13) 5_655
Cd1 C1 2.7288(19) 5_655
S1 C3 1.713(2) 2_654
S1 C3 1.713(2) .
O1 C1 1.268(2) .
O2 C1 1.258(2) .
N1 C4 1.342(2) .
N1 C6 1.374(3) .
N1 C7 1.473(3) .
N2 C4 1.322(3) .
N2 C5 1.380(3) .
C1 C2 1.499(3) .
C2 C3 1.371(3) .
C2 C2 1.441(4) 2_654
C3 H3 0.9300 .
C4 H4 0.9300 .
C5 C6 1.354(3) .
C5 H5 0.9300 .
C6 H6 0.9300 .
C7 C8 1.514(3) .
C7 H7A 0.9700 .
C7 H7B 0.9700 .
C8 C8 1.525(4) 7_656
C8 H8A 0.9700 .
C8 H8B 0.9700 .

loop_
_geom_torsion_atom_site_label_1
_geom_torsion_atom_site_label_2
_geom_torsion_atom_site_label_3
_geom_torsion_atom_site_label_4
_geom_torsion
_geom_torsion_site_symmetry_1
_geom_torsion_site_symmetry_4
N2 Cd1 O1 C1 86.63(11) 5_655 .
N2 Cd1 O1 C1 -93.37(11) . .
O2 Cd1 O1 C1 177.80(10) 5_655 .
O2 Cd1 O1 C1 -2.20(10) . .
O1 Cd1 O1 C1 0(100) 5_655 .
C1 Cd1 O1 C1 180.0 5_655 .
N2 Cd1 O2 C1 -89.28(11) 5_655 .
N2 Cd1 O2 C1 90.72(11) . .
O2 Cd1 O2 C1 43(100) 5_655 .
O1 Cd1 O2 C1 2.22(10) . .
O1 Cd1 O2 C1 -177.78(10) 5_655 .
C1 Cd1 O2 C1 180.0 5_655 .
N2 Cd1 N2 C4 0(100) 5_655 .
O2 Cd1 N2 C4 -53.62(17) 5_655 .
O2 Cd1 N2 C4 126.38(17) . .
O1 Cd1 N2 C4 -178.55(17) . .
O1 Cd1 N2 C4 1.45(17) 5_655 .
C1 Cd1 N2 C4 -26.19(17) 5_655 .
N2 Cd1 N2 C5 0(100) 5_655 .
O2 Cd1 N2 C5 122.82(19) 5_655 .
O2 Cd1 N2 C5 -57.18(19) . .
O1 Cd1 N2 C5 -2.12(19) . .
O1 Cd1 N2 C5 177.88(19) 5_655 .
C1 Cd1 N2 C5 150.3(2) 5_655 .
Cd1 O2 C1 O1 -4.09(18) . .
Cd1 O2 C1 C2 177.53(14) . .
Cd1 O1 C1 O2 4.08(18) . .
Cd1 O1 C1 C2 -177.55(15) . .
O2 C1 C2 C3 37.5(3) . .
O1 C1 C2 C3 -141.0(2) . .
O2 C1 C2 C2 -148.1(2) . 2_654
O1 C1 C2 C2 33.4(3) . 2_654
C2 C2 C3 S1 -0.7(3) 2_654 .
C1 C2 C3 S1 174.51(15) . .
C3 S1 C3 C2 0.26(11) 2_654 .
C5 N2 C4 N1 -0.6(2) . .
Cd1 N2 C4 N1 176.57(13) . .
C6 N1 C4 N2 0.4(2) . .
C7 N1 C4 N2 175.60(18) . .
C4 N2 C5 C6 0.6(3) . .
Cd1 N2 C5 C6 -176.37(16) . .
N2 C5 C6 N1 -0.4(3) . .
C4 N1 C6 C5 0.0(3) . .
C7 N1 C6 C5 -175.1(2) . .
C4 N1 C7 C8 -97.1(2) . .
C6 N1 C7 C8 77.2(3) . .
N1 C7 C8 C8 179.6(2) . 7_656
